data_4333713
loop_
_publ_author_name
'Ying Wang'
'Shilie Pan'
'Xin Su'
'Zhihua Yang'
'Lingyun Dong'
'Min Zhang'

_publ_section_title
;
 New Molybdenum(VI) Phosphates: Synthesis, Characterization, and
 Calculations of Centrosymmetric RbMoO2PO4 and Noncentrosymmetric
 Rb4Mo5P2O22
;
_journal_name_full 'Inorganic Chemistry'
_journal_page_first 1488
_journal_page_last 1495
_journal_paper_doi 10.1021/ic302246c
_journal_volume 52
_journal_year 2013
_chemical_formula_sum 'Mo O6 P Rb'
_chemical_formula_weight 308.38
_chemical_name_systematic
; 
 ? 
;
_space_group_IT_number 70
_symmetry_cell_setting orthorhombic
_symmetry_space_group_name_Hall '-F 2uv 2vw'
_symmetry_space_group_name_H-M 'F d d d :2'
_atom_sites_solution_primary direct
_atom_sites_solution_secondary difmap
_audit_creation_method SHELXL-97
_cell_angle_alpha 90.00
_cell_angle_beta 90.00
_cell_angle_gamma 90.00
_cell_formula_units_Z 16
_cell_length_a 11.012(5)
_cell_length_b 12.403(5)
_cell_length_c 15.839(7)
_cell_measurement_reflns_used 1636
_cell_measurement_temperature 296(2)
_cell_measurement_theta_max 27.40
_cell_measurement_theta_min 2.79
_cell_volume 2163.3(16)
_computing_cell_refinement 'Bruker SMART'
_computing_data_collection 'Bruker SMART'
_computing_data_reduction 'Bruker SAINT'
_computing_molecular_graphics 'Bruker SHELXTL'
_computing_publication_material 'Bruker SHELXTL'
_computing_structure_refinement 'SHELXL-97 (Sheldrick, 1997)'
_computing_structure_solution 'SHELXS-97 (Sheldrick, 1990)'
_diffrn_ambient_temperature 296(2)
_diffrn_measured_fraction_theta_full 0.998
_diffrn_measured_fraction_theta_max 0.998
_diffrn_measurement_device_type 'CCD area detector'
_diffrn_measurement_method 'phi and omega scans'
_diffrn_radiation_monochromator graphite
_diffrn_radiation_source 'fine-focus sealed tube'
_diffrn_radiation_type MoK\a
_diffrn_radiation_wavelength 0.71073
_diffrn_reflns_av_R_equivalents 0.0224
_diffrn_reflns_av_sigmaI/netI 0.0171
_diffrn_reflns_limit_h_max 14
_diffrn_reflns_limit_h_min -14
_diffrn_reflns_limit_k_max 16
_diffrn_reflns_limit_k_min -16
_diffrn_reflns_limit_l_max 20
_diffrn_reflns_limit_l_min -10
_diffrn_reflns_number 3118
_diffrn_reflns_theta_full 27.41
_diffrn_reflns_theta_max 27.41
_diffrn_reflns_theta_min 2.79
_exptl_absorpt_coefficient_mu 11.616
_exptl_absorpt_correction_T_max 0.3357
_exptl_absorpt_correction_T_min 0.2362
_exptl_absorpt_correction_type numerical
_exptl_absorpt_process_details Face-indexed
_exptl_crystal_colour yellow-green
_exptl_crystal_density_diffrn 3.787
_exptl_crystal_description block
_exptl_crystal_F_000 2272
_exptl_crystal_size_max 0.178
_exptl_crystal_size_mid 0.10
_exptl_crystal_size_min 0.087
_refine_diff_density_max 1.175
_refine_diff_density_min -1.197
_refine_diff_density_rms 0.165
_refine_ls_extinction_method none
_refine_ls_goodness_of_fit_ref 1.170
_refine_ls_matrix_type full
_refine_ls_number_parameters 43
_refine_ls_number_reflns 627
_refine_ls_number_restraints 0
_refine_ls_restrained_S_all 1.170
_refine_ls_R_factor_all 0.0253
_refine_ls_R_factor_gt 0.0227
_refine_ls_shift/su_max 0.001
_refine_ls_shift/su_mean 0.000
_refine_ls_structure_factor_coef Fsqd
_refine_ls_weighting_details 'calc w=1/[\s^2^(Fo^2^)+(0.0244P)^2^+43.4718P] where P=(Fo^2^+2Fc^2^)/3'
_refine_ls_weighting_scheme calc
_refine_ls_wR_factor_gt 0.0610
_refine_ls_wR_factor_ref 0.0623
_reflns_number_gt 563
_reflns_number_total 627
_reflns_threshold_expression >2sigma(I)
_cod_data_source_file ic302246c_si_002_1.cif
_cod_data_source_block RbMoO2PO4
_cod_original_sg_symbol_Hall -F2uv2vw
_cod_original_sg_symbol_H-M 'F d d d'
_cod_database_code 4333713

loop_
_symmetry_equiv_pos_as_xyz
'x, y, z'
'-x+3/4, -y+3/4, z'
'-x+3/4, y, -z+3/4'
'x, -y+3/4, -z+3/4'
'x, y+1/2, z+1/2'
'-x+3/4, -y+5/4, z+1/2'
'-x+3/4, y+1/2, -z+5/4'
'x, -y+5/4, -z+5/4'
'x+1/2, y, z+1/2'
'-x+5/4, -y+3/4, z+1/2'
'-x+5/4, y, -z+5/4'
'x+1/2, -y+3/4, -z+5/4'
'x+1/2, y+1/2, z'
'-x+5/4, -y+5/4, z'
'-x+5/4, y+1/2, -z+3/4'
'x+1/2, -y+5/4, -z+3/4'
'-x, -y, -z'
'x-3/4, y-3/4, -z'
'x-3/4, -y, z-3/4'
'-x, y-3/4, z-3/4'
'-x, -y+1/2, -z+1/2'
'x-3/4, y-1/4, -z+1/2'
'x-3/4, -y+1/2, z-1/4'
'-x, y-1/4, z-1/4'
'-x+1/2, -y, -z+1/2'
'x-1/4, y-3/4, -z+1/2'
'x-1/4, -y, z-1/4'
'-x+1/2, y-3/4, z-1/4'
'-x+1/2, -y+1/2, -z'
'x-1/4, y-1/4, -z'
'x-1/4, -y+1/2, z-3/4'
'-x+1/2, y-1/4, z-3/4'

loop_
_atom_site_label
_atom_site_type_symbol
_atom_site_fract_x
_atom_site_fract_y
_atom_site_fract_z
_atom_site_U_iso_or_equiv
_atom_site_adp_type
_atom_site_occupancy
_atom_site_symmetry_multiplicity
_atom_site_calc_flag
_atom_site_refinement_flags
Mo1 Mo 0.8750 0.59519(4) 0.8750 0.00997(15) Uani 1 2 d S
Rb1 Rb 0.82784(6) 0.6250 1.1250 0.02037(18) Uani 1 2 d S
P1 P 0.6250 0.6250 0.75735(9) 0.0092(3) Uani 1 2 d S
O1 O 0.7180(3) 0.5693(2) 0.81669(18) 0.0138(6) Uani 1 1 d .
O2 O 0.6874(3) 0.7115(2) 0.70517(19) 0.0145(6) Uani 1 1 d .
O3 O 0.9304(3) 0.6828(3) 0.8027(2) 0.0273(8) Uani 1 1 d .

loop_
_atom_site_aniso_label
_atom_site_aniso_U_11
_atom_site_aniso_U_22
_atom_site_aniso_U_33
_atom_site_aniso_U_23
_atom_site_aniso_U_13
_atom_site_aniso_U_12
Mo1 0.0124(2) 0.0086(2) 0.0089(3) 0.000 -0.00204(18) 0.000
Rb1 0.0275(3) 0.0166(3) 0.0169(3) -0.0015(2) 0.000 0.000
P1 0.0094(6) 0.0104(6) 0.0078(6) 0.000 0.000 0.0013(5)
O1 0.0140(13) 0.0147(14) 0.0128(14) 0.0017(11) -0.0041(11) 0.0011(12)
O2 0.0127(13) 0.0165(14) 0.0142(14) 0.0052(12) 0.0000(12) 0.0008(11)
O3 0.0339(18) 0.0251(18) 0.0228(18) 0.0101(15) -0.0064(15) -0.0124(16)

loop_
_atom_type_symbol
_atom_type_description
_atom_type_scat_dispersion_real
_atom_type_scat_dispersion_imag
_atom_type_scat_source
O O 0.0106 0.0060 'International Tables Vol C Tables 4.2.6.8 and 6.1.1.4'
P P 0.1023 0.0942 'International Tables Vol C Tables 4.2.6.8 and 6.1.1.4'
Mo Mo -1.6832 0.6857 'International Tables Vol C Tables 4.2.6.8 and 6.1.1.4'
Rb Rb -0.9393 2.9676 'International Tables Vol C Tables 4.2.6.8 and 6.1.1.4'

loop_
_geom_angle_atom_site_label_1
_geom_angle_atom_site_label_2
_geom_angle_atom_site_label_3
_geom_angle
_geom_angle_site_symmetry_1
_geom_angle_site_symmetry_3
O3 Mo1 O3 100.1(3) 3_656 .
O3 Mo1 O1 95.90(15) 3_656 3_656
O3 Mo1 O1 96.04(15) . 3_656
O3 Mo1 O1 96.04(15) 3_656 .
O3 Mo1 O1 95.90(15) . .
O1 Mo1 O1 161.36(17) 3_656 .
O3 Mo1 O2 88.91(15) 3_656 32_656
O3 Mo1 O2 170.98(16) . 32_656
O1 Mo1 O2 83.20(12) 3_656 32_656
O1 Mo1 O2 82.77(12) . 32_656
O3 Mo1 O2 170.99(16) 3_656 22_656
O3 Mo1 O2 88.91(15) . 22_656
O1 Mo1 O2 82.77(11) 3_656 22_656
O1 Mo1 O2 83.20(12) . 22_656
O2 Mo1 O2 82.08(16) 32_656 22_656
O3 Mo1 Rb1 39.29(12) 3_656 .
O3 Mo1 Rb1 130.97(13) . .
O1 Mo1 Rb1 70.65(9) 3_656 .
O1 Mo1 Rb1 111.18(9) . .
O2 Mo1 Rb1 57.25(8) 32_656 .
O2 Mo1 Rb1 132.85(8) 22_656 .
O3 Mo1 Rb1 130.97(13) 3_656 6_654
O3 Mo1 Rb1 39.28(12) . 6_654
O1 Mo1 Rb1 111.18(9) 3_656 6_654
O1 Mo1 Rb1 70.65(9) . 6_654
O2 Mo1 Rb1 132.85(8) 32_656 6_654
O2 Mo1 Rb1 57.25(8) 22_656 6_654
Rb1 Mo1 Rb1 169.421(14) . 6_654
O3 Mo1 Rb1 69.81(14) 3_656 18_667
O3 Mo1 Rb1 42.71(12) . 18_667
O1 Mo1 Rb1 70.44(9) 3_656 18_667
O1 Mo1 Rb1 127.39(9) . 18_667
O2 Mo1 Rb1 143.46(8) 32_656 18_667
O2 Mo1 Rb1 117.71(8) 22_656 18_667
Rb1 Mo1 Rb1 89.574(9) . 18_667
Rb1 Mo1 Rb1 81.512(8) 6_654 18_667
O3 Mo1 Rb1 42.71(12) 3_656 29_667
O3 Mo1 Rb1 69.81(13) . 29_667
O1 Mo1 Rb1 127.39(9) 3_656 29_667
O1 Mo1 Rb1 70.43(9) . 29_667
O2 Mo1 Rb1 117.71(8) 32_656 29_667
O2 Mo1 Rb1 143.46(8) 22_656 29_667
Rb1 Mo1 Rb1 81.513(8) . 29_667
Rb1 Mo1 Rb1 89.573(9) 6_654 29_667
Rb1 Mo1 Rb1 65.53(3) 18_667 29_667
O3 Mo1 Rb1 97.76(13) 3_656 30_557
O3 Mo1 Rb1 133.46(12) . 30_557
O1 Mo1 Rb1 124.37(9) 3_656 30_557
O1 Mo1 Rb1 39.47(9) . 30_557
O2 Mo1 Rb1 43.67(8) 32_656 30_557
O2 Mo1 Rb1 75.92(8) 22_656 30_557
Rb1 Mo1 Rb1 87.688(10) . 30_557
Rb1 Mo1 Rb1 99.119(10) 6_654 30_557
Rb1 Mo1 Rb1 162.613(16) 18_667 30_557
Rb1 Mo1 Rb1 97.08(3) 29_667 30_557
O3 Mo1 Rb1 133.46(12) 3_656 17_767
O3 Mo1 Rb1 97.76(13) . 17_767
O1 Mo1 Rb1 39.47(9) 3_656 17_767
O1 Mo1 Rb1 124.37(9) . 17_767
O2 Mo1 Rb1 75.92(8) 32_656 17_767
O2 Mo1 Rb1 43.67(8) 22_656 17_767
Rb1 Mo1 Rb1 99.119(9) . 17_767
Rb1 Mo1 Rb1 87.687(10) 6_654 17_767
Rb1 Mo1 Rb1 97.08(3) 18_667 17_767
Rb1 Mo1 Rb1 162.613(16) 29_667 17_767
Rb1 Mo1 Rb1 100.30(4) 30_557 17_767
O3 Rb1 O3 176.44(15) 6_655 3_656
O3 Rb1 O1 85.20(9) 6_655 18_667
O3 Rb1 O1 96.63(9) 3_656 18_667
O3 Rb1 O1 96.64(9) 6_655 19_666
O3 Rb1 O1 85.20(9) 3_656 19_666
O1 Rb1 O1 118.23(11) 18_667 19_666
O3 Rb1 O2 62.60(10) 6_655 6_655
O3 Rb1 O2 120.83(9) 3_656 6_655
O1 Rb1 O2 73.80(8) 18_667 6_655
O1 Rb1 O2 54.23(8) 19_666 6_655
O3 Rb1 O2 120.83(9) 6_655 3_656
O3 Rb1 O2 62.60(10) 3_656 3_656
O1 Rb1 O2 54.23(8) 18_667 3_656
O1 Rb1 O2 73.80(8) 19_666 3_656
O2 Rb1 O2 65.48(12) 6_655 3_656
O3 Rb1 O3 55.70(11) 6_655 30_557
O3 Rb1 O3 122.07(10) 3_656 30_557
O1 Rb1 O3 140.42(9) 18_667 30_557
O1 Rb1 O3 76.50(9) 19_666 30_557
O2 Rb1 O3 91.12(9) 6_655 30_557
O2 Rb1 O3 149.40(9) 3_656 30_557
O3 Rb1 O3 122.07(9) 6_655 31_566
O3 Rb1 O3 55.70(11) 3_656 31_566
O1 Rb1 O3 76.50(9) 18_667 31_566
O1 Rb1 O3 140.41(9) 19_666 31_566
O2 Rb1 O3 149.40(9) 6_655 31_566
O2 Rb1 O3 91.12(9) 3_656 31_566
O3 Rb1 O3 116.89(15) 30_557 31_566
O3 Rb1 O2 128.49(9) 6_655 32_656
O3 Rb1 O2 51.29(9) 3_656 32_656
O1 Rb1 O2 138.80(8) 18_667 32_656
O1 Rb1 O2 45.48(7) 19_666 32_656
O2 Rb1 O2 99.30(6) 6_655 32_656
O2 Rb1 O2 85.54(5) 3_656 32_656
O3 Rb1 O2 78.84(9) 30_557 32_656
O3 Rb1 O2 98.12(9) 31_566 32_656
O3 Rb1 O2 51.29(9) 6_655 29_667
O3 Rb1 O2 128.48(9) 3_656 29_667
O1 Rb1 O2 45.48(7) 18_667 29_667
O1 Rb1 O2 138.80(7) 19_666 29_667
O2 Rb1 O2 85.54(5) 6_655 29_667
O2 Rb1 O2 99.30(6) 3_656 29_667
O3 Rb1 O2 98.13(9) 30_557 29_667
O3 Rb1 O2 78.84(8) 31_566 29_667
O2 Rb1 O2 174.28(10) 32_656 29_667
O3 Rb1 P1 73.74(7) 6_655 29_667
O3 Rb1 P1 106.78(7) 3_656 29_667
O1 Rb1 P1 24.57(5) 18_667 29_667
O1 Rb1 P1 139.78(6) 19_666 29_667
O2 Rb1 P1 88.04(6) 6_655 29_667
O2 Rb1 P1 78.18(6) 3_656 29_667
O3 Rb1 P1 122.53(7) 30_557 29_667
O3 Rb1 P1 67.11(7) 31_566 29_667
O2 Rb1 P1 157.50(5) 32_656 29_667
O2 Rb1 P1 24.54(5) 29_667 29_667
O3 Rb1 P1 106.78(7) 6_655 19_666
O3 Rb1 P1 73.74(7) 3_656 19_666
O1 Rb1 P1 139.78(6) 18_667 19_666
O1 Rb1 P1 24.57(5) 19_666 19_666
O2 Rb1 P1 78.18(6) 6_655 19_666
O2 Rb1 P1 88.04(6) 3_656 19_666
O3 Rb1 P1 67.11(7) 30_557 19_666
O3 Rb1 P1 122.53(7) 31_566 19_666
O2 Rb1 P1 24.54(5) 32_656 19_666
O2 Rb1 P1 157.50(5) 29_667 19_666
P1 Rb1 P1 163.66(2) 29_667 19_666
O2 P1 O2 114.0(2) 14 .
O2 P1 O1 110.20(16) 14 14
O2 P1 O1 108.28(16) . 14
O2 P1 O1 108.28(16) 14 .
O2 P1 O1 110.20(16) . .
O1 P1 O1 105.5(2) 14 .
O2 P1 Rb1 160.23(11) 14 29_667
O2 P1 Rb1 67.29(12) . 29_667
O1 P1 Rb1 53.65(11) 14 29_667
O1 P1 Rb1 88.59(12) . 29_667
O2 P1 Rb1 67.29(12) 14 30_557
O2 P1 Rb1 160.23(11) . 30_557
O1 P1 Rb1 88.59(12) 14 30_557
O1 P1 Rb1 53.65(11) . 30_557
Rb1 P1 Rb1 118.69(5) 29_667 30_557
O2 P1 Rb1 47.56(11) 14 9_454
O2 P1 Rb1 95.03(12) . 9_454
O1 P1 Rb1 76.77(11) 14 9_454
O1 P1 Rb1 151.89(11) . 9_454
Rb1 P1 Rb1 113.247(13) 29_667 9_454
Rb1 P1 Rb1 98.938(18) 30_557 9_454
O2 P1 Rb1 95.03(12) 14 6_654
O2 P1 Rb1 47.56(11) . 6_654
O1 P1 Rb1 151.89(11) 14 6_654
O1 P1 Rb1 76.77(11) . 6_654
Rb1 P1 Rb1 98.939(18) 29_667 6_654
Rb1 P1 Rb1 113.247(13) 30_557 6_654
Rb1 P1 Rb1 114.71(5) 9_454 6_654
P1 O1 Mo1 141.59(18) . .
P1 O1 Rb1 101.78(13) . 30_557
Mo1 O1 Rb1 115.71(12) . 30_557
P1 O2 Mo1 134.86(17) . 26_566
P1 O2 Rb1 111.06(14) . 6_654
Mo1 O2 Rb1 106.71(11) 26_566 6_654
P1 O2 Rb1 88.17(13) . 29_667
Mo1 O2 Rb1 89.50(10) 26_566 29_667
Rb1 O2 Rb1 125.54(10) 6_654 29_667
Mo1 O3 Rb1 119.06(16) . 6_654
Mo1 O3 Rb1 115.57(16) . 18_667
Rb1 O3 Rb1 124.30(11) 6_654 18_667

loop_
_geom_bond_atom_site_label_1
_geom_bond_atom_site_label_2
_geom_bond_distance
_geom_bond_site_symmetry_2
Mo1 O3 1.693(3) 3_656
Mo1 O3 1.693(3) .
Mo1 O1 1.986(3) 3_656
Mo1 O1 1.986(3) .
Mo1 O2 2.199(3) 32_656
Mo1 O2 2.199(3) 22_656
Rb1 O3 2.905(4) 6_655
Rb1 O3 2.905(4) 3_656
Rb1 O1 3.007(3) 18_667
Rb1 O1 3.007(3) 19_666
Rb1 O2 3.073(3) 6_655
Rb1 O2 3.073(3) 3_656
Rb1 O3 3.103(4) 30_557
Rb1 O3 3.103(4) 31_566
Rb1 O2 3.373(3) 32_656
Rb1 O2 3.373(3) 29_667
P1 O2 1.518(3) 14
P1 O2 1.518(3) .
P1 O1 1.553(3) 14
P1 O1 1.553(3) .
O1 Rb1 3.007(3) 30_557
O2 Mo1 2.199(3) 26_566
O2 Rb1 3.073(3) 6_654
O2 Rb1 3.373(3) 29_667
O3 Rb1 2.905(4) 6_654
O3 Rb1 3.103(4) 18_667
